data_2104491
loop_
_publ_author_name
'Marsh, Richard E.'

_publ_section_title
;
 Space groups <i>P</i>1 and <i>Cc</i>: how are they doing?
;
_journal_coeditor_code BK5088
_journal_issue 6
_journal_name_full 'Acta Crystallographica Section B'
_journal_page_first 782
_journal_page_last 783
_journal_paper_doi 10.1107/S0108768109046448
_journal_volume 65
_journal_year 2009
_chemical_formula_sum 'C23 H27 B F2 O4'
_chemical_formula_weight 416.26
_chemical_name_systematic
;
(1,3-bis(4-n-Butoxy)phenyl)propane-1,3-dionato-O,O'-difluoro-boron
;
_space_group_IT_number 15
_symmetry_cell_setting monoclinic
_symmetry_space_group_name_Hall '-C 2yc'
_symmetry_space_group_name_H-M 'C 1 2/c 1'
_cell_angle_alpha 90.00
_cell_angle_beta 110.620(2)
_cell_angle_gamma 90.00
_cell_formula_units_Z 4
_cell_length_a 25.892(2)
_cell_length_b 7.1634(7)
_cell_length_c 13.0672(13)
_cell_measurement_temperature 293(2)
_cell_volume 2268.4(4)
_diffrn_ambient_temperature 293(2)
_diffrn_radiation_type MoK\a
_diffrn_radiation_wavelength 0.71073
_exptl_crystal_colour yellow
_exptl_crystal_density_diffrn 1.219
_exptl_crystal_description prismatic
_exptl_crystal_F_000 880
_cod_data_source_file bk5088.cif
_cod_data_source_block SAGJIU
_cod_depositor_comments
;
The following automatic conversions were performed:
'_symmetry_cell_setting' value 'Monoclinic' changed to 'monoclinic'
according to '/home/saulius/struct/CIF-dictionaries/cif_core.dic'
dictionary named 'cif_core.dic' version 2.4.1 from 2010-06-29.

Automatic conversion script
Id: cif_fix_enum 1527 2010-12-29 10:47:43Z saulius 

The following automatic conversions were performed:

'_symmetry_cell_setting' value 'Monoclinic' changed to 'monoclinic'
according to /home/saulius/struct/CIF-dictionaries/cif_core.dic
dictionary named 'cif_core.dic' version 2.4.1 from 2010-06-29.

Automatic conversion script
Id: cif_fix_values 1715 2011-07-08 13:25:40Z adriana 
;
_cod_original_sg_symbol_H-M C2/c
_cod_database_code 2104491

loop_
_symmetry_equiv_pos_as_xyz
'x, y, z'
'-x, y, 1/2-z'
'-x, -y, -z'
'x, -y, z+1/2'
'x+1/2, y+1/2, z'
'1/2-x, 1/2+y, 1/2-z'
'1/2-x, 1/2-y, -z'
'x+1/2, -y+1/2, z+1/2'

loop_
_atom_site_label
_atom_site_type_symbol
_atom_site_fract_x
_atom_site_fract_y
_atom_site_fract_z
_atom_site_occupancy
B1 B 0.0 0.0347 0.25 1
O1 O 0.0269 0.1474 0.1895 1
F1 F 0.0390 -0.0788 0.3212 1
C1 C 0.0268 0.3302 0.1911 1
C2 C 0.0 0.4229 0.25 1
H1 H 0.0 0.5636 0.25 1
C3 C 0.0564 0.4178 0.1283 1
C4 C 0.0682 0.6088 0.1361 1
H2 H 0.0571 0.6821 0.1834 1
C5 C 0.0961 0.6908 0.0756 1
H3 H 0.1035 0.8180 0.0819 1
C6 C 0.1130 0.5837 0.0058 1
C7 C 0.1010 0.3946 -0.0046 1
H4 H 0.1116 0.3225 -0.0530 1
C8 C 0.0736 0.3143 0.0559 1
H5 H 0.0643 0.1763 0.0510 1
O2 O 0.1410 0.6466 -0.0581 1
C9 C 0.1561 0.8373 -0.0496 1
H6 H 0.1806 0.8660 0.0240 1
H7 H 0.1236 0.9158 -0.0670 1
C10 C 0.1852 0.8708 -0.1310 1
H8 H 0.1612 0.8410 -0.2035 1
H9 H 0.2172 0.7925 -0.1138 1
C11 C 0.2030 1.0755 -0.1257 1
H10 H 0.2242 1.1064 -0.0525 1
H11 H 0.1711 1.1513 -0.1482 1
C12 C 0.2376 1.1110 -0.1948 1
H12 H 0.2478 1.2389 -0.1898 1
H13 H 0.2698 1.0356 -0.1698 1
H14 H 0.2169 1.0809 -0.2688 1

loop_
_geom_angle_atom_site_label_1
_geom_angle_atom_site_label_2
_geom_angle_atom_site_label_3
_geom_angle
_geom_angle_site_symmetry_1
_geom_angle_site_symmetry_2
_geom_angle_site_symmetry_3
_geom_angle_publ_flag
C1 O1 B1 122.54 . . . yes
C6 O2 C9 117.63 . . . yes
O1 C1 C2 119.73 . . . yes
O1 C1 C3 114.82 . . . yes
C2 C1 C3 125.45 . . . no
C1 C2 C1 122.25 . . 2_555 no
C1 C3 C4 121.90 . . . no
C1 C3 C8 120.92 . . . no
C4 C3 C8 117.17 . . . no
C3 C4 C5 121.42 . . . no
C4 C5 C6 119.78 . . . no
O2 C6 C5 125.77 . . . yes
O2 C6 C7 114.39 . . . yes
C5 C6 C7 119.83 . . . no
C6 C7 C8 120.04 . . . no
C3 C8 C7 121.74 . . . no
O2 C9 C10 106.75 . . . yes
C9 C10 C11 109.53 . . . no
C10 C11 C12 111.65 . . . no
F1 B1 O1 108.41 . . . yes
F1 B1 F1 107.37 . . 2_555 yes
F1 B1 O1 109.66 . . 2_555 yes
F1 B1 O1 109.66 2_555 . . yes
O1 B1 O1 113.18 . . 2_555 yes
F1 B1 O1 108.41 2_555 . 2_555 yes

loop_
_geom_bond_atom_site_label_1
_geom_bond_atom_site_label_2
_geom_bond_distance
_geom_bond_site_symmetry_1
_geom_bond_site_symmetry_2
_geom_bond_publ_flag
F1 B1 1.3728 . . yes
O1 C1 1.3097 . . yes
O1 B1 1.4662 . . yes
O2 C6 1.3610 . . yes
O2 C9 1.4145 . . yes
C1 C2 1.3751 . . no
C1 C3 1.4483 . . no
C3 C4 1.3978 . . no
C3 C8 1.3928 . . no
C4 C5 1.3763 . . no
C5 C6 1.3759 . . no
C6 C7 1.3857 . . no
C7 C8 1.3617 . . no
C9 C10 1.5235 . . no
C10 C11 1.5313 . . no
C11 C12 1.5008 . . no
C2 H1 1.0100 . . no
C4 H2 0.9300 . . no
C5 H3 0.9300 . . no
C7 H4 0.9300 . . no
C8 H5 1.0100 . . no
C9 H6 0.9700 . . no
C9 H7 0.9700 . . no
C10 H8 0.9600 . . no
C10 H9 0.9600 . . no
C11 H10 0.9500 . . no
C11 H11 0.9400 . . no
C12 H12 0.9500 . . no
C12 H13 0.9500 . . no
C12 H14 0.9500 . . no
